data_4321496
loop_
_publ_author_name
'Carl Redshaw'
'Mark R. J. Elsegood'

_publ_section_title
;
 Group 6 Metallocalixarenes Bearing "Hydrazido(2-)" Groups
;
_journal_name_full 'Inorganic Chemistry'
_journal_page_first 5164
_journal_page_last 5168
_journal_paper_doi 10.1021/ic000098i
_journal_volume 39
_journal_year 2000
_chemical_formula_sum 'C124 H148 Mo2 N4 O12'
_chemical_formula_weight 2078.34
_chemical_name_systematic
;
 ?
;
_space_group_IT_number 14
_symmetry_cell_setting monoclinic
_symmetry_space_group_name_Hall '-P 2yn'
_symmetry_space_group_name_H-M 'P 1 21/n 1'
_atom_sites_solution_hydrogens geom
_atom_sites_solution_primary heavy
_atom_sites_solution_secondary difmap
_audit_creation_method SHELXL-97
_cell_angle_alpha 90.00
_cell_angle_beta 91.078(2)
_cell_angle_gamma 90.00
_cell_formula_units_Z 2
_cell_length_a 16.0888(11)
_cell_length_b 17.7004(12)
_cell_length_c 19.4921(14)
_cell_measurement_reflns_used 10923
_cell_measurement_temperature 160(2)
_cell_measurement_theta_max 25.70
_cell_measurement_theta_min 2.30
_cell_volume 5549.9(7)
_computing_cell_refinement 'local programs'
_computing_data_collection 'Bruker SMART'
_computing_data_reduction 'Bruker SAINT'
_computing_molecular_graphics 'Bruker SHELXTL'
_computing_publication_material 'SHELXTL and local programs'
_computing_structure_refinement 'Bruker SHELXTL'
_computing_structure_solution 'Bruker SHELXTL'
_diffrn_ambient_temperature 160(2)
_diffrn_measured_fraction_theta_full 0.888
_diffrn_measured_fraction_theta_max 0.888
_diffrn_measurement_device_type 'Bruker SMART CCD diffractometer'
_diffrn_measurement_method '\w rotation with narrow frames'
_diffrn_radiation_monochromator graphite
_diffrn_radiation_source 'fine-focus sealed tube'
_diffrn_radiation_type MoK\a
_diffrn_radiation_wavelength 0.71073
_diffrn_reflns_av_R_equivalents 0.0610
_diffrn_reflns_av_sigmaI/netI 0.0589
_diffrn_reflns_limit_h_max 19
_diffrn_reflns_limit_h_min -15
_diffrn_reflns_limit_k_max 16
_diffrn_reflns_limit_k_min -21
_diffrn_reflns_limit_l_max 23
_diffrn_reflns_limit_l_min -23
_diffrn_reflns_number 24171
_diffrn_reflns_theta_full 25.87
_diffrn_reflns_theta_max 25.87
_diffrn_reflns_theta_min 1.55
_diffrn_standards_decay_% 0
_diffrn_standards_number 0
_exptl_absorpt_coefficient_mu 0.288
_exptl_absorpt_correction_T_max 0.955
_exptl_absorpt_correction_T_min 0.924
_exptl_absorpt_correction_type empirical
_exptl_crystal_colour 'very dark red'
_exptl_crystal_density_diffrn 1.244
_exptl_crystal_density_method 'not measured'
_exptl_crystal_description block
_exptl_crystal_F_000 2200
_exptl_crystal_size_max 0.28
_exptl_crystal_size_mid 0.20
_exptl_crystal_size_min 0.16
_refine_diff_density_max 0.826
_refine_diff_density_min -0.909
_refine_diff_density_rms 0.084
_refine_ls_extinction_coef 0.00089(16)
_refine_ls_extinction_expression Fc^*^=kFc[1+0.001xFc^2^\l^3^/sin(2\q)]^-1/4^
_refine_ls_extinction_method SHELXL
_refine_ls_goodness_of_fit_ref 1.060
_refine_ls_hydrogen_treatment mixed
_refine_ls_matrix_type full
_refine_ls_number_parameters 707
_refine_ls_number_reflns 9567
_refine_ls_number_restraints 15
_refine_ls_restrained_S_all 1.079
_refine_ls_R_factor_all 0.0845
_refine_ls_R_factor_gt 0.0595
_refine_ls_shift/su_max 0.001
_refine_ls_shift/su_mean 0.000
_refine_ls_structure_factor_coef Fsqd
_refine_ls_weighting_details 'calc w=1/[\s^2^(Fo^2^)+(0.0587P)^2^+12.6243P] where P=(Fo^2^+2Fc^2^)/3'
_refine_ls_weighting_scheme calc
_refine_ls_wR_factor_gt 0.1362
_refine_ls_wR_factor_ref 0.1520
_reflns_number_gt 7297
_reflns_number_total 9567
_reflns_threshold_expression >2sigma(I)
_cod_data_source_file ic000098i_3.cif
_cod_data_source_block 3
_cod_database_code 4321496

loop_
_symmetry_equiv_pos_as_xyz
'x, y, z'
'-x+1/2, y+1/2, -z+1/2'
'-x, -y, -z'
'x-1/2, -y-1/2, z-1/2'

loop_
_atom_site_label
_atom_site_type_symbol
_atom_site_fract_x
_atom_site_fract_y
_atom_site_fract_z
_atom_site_U_iso_or_equiv
_atom_site_adp_type
_atom_site_occupancy
_atom_site_symmetry_multiplicity
_atom_site_calc_flag
_atom_site_refinement_flags
_atom_site_disorder_assembly
_atom_site_disorder_group
Mo1 Mo 0.92121(2) 0.07150(2) 0.988652(17) 0.02494(13) Uani 1 1 d . . .
N1 N 0.8199(2) 0.05958(19) 0.95627(18) 0.0311(8) Uani 1 1 d . . .
N2 N 0.7437(2) 0.0453(2) 0.93342(18) 0.0344(9) Uani 1 1 d . . .
C1 C 0.7263(3) 0.0342(3) 0.8623(2) 0.0402(12) Uani 1 1 d . . .
C2 C 0.7874(3) 0.0450(3) 0.8141(2) 0.0429(12) Uani 1 1 d . . .
H2 H 0.8418 0.0600 0.8283 0.051 Uiso 1 1 calc R . .
C3 C 0.7690(4) 0.0337(3) 0.7451(3) 0.0629(17) Uani 1 1 d . . .
H3 H 0.8109 0.0405 0.7120 0.075 Uiso 1 1 calc R . .
C4 C 0.6895(4) 0.0127(4) 0.7244(3) 0.082(2) Uani 1 1 d . . .
H4 H 0.6767 0.0057 0.6771 0.099 Uiso 1 1 calc R . .
C5 C 0.6301(4) 0.0020(5) 0.7719(4) 0.092(3) Uani 1 1 d . . .
H5 H 0.5757 -0.0129 0.7575 0.110 Uiso 1 1 calc R . .
C6 C 0.6476(3) 0.0127(4) 0.8414(3) 0.070(2) Uani 1 1 d . . .
H6 H 0.6055 0.0053 0.8742 0.084 Uiso 1 1 calc R . .
C7 C 0.6778(3) 0.0554(3) 0.9823(2) 0.0347(11) Uani 1 1 d . . .
C8 C 0.6357(3) 0.1237(3) 0.9815(3) 0.0411(11) Uani 1 1 d . . .
H8 H 0.6492 0.1620 0.9495 0.049 Uiso 1 1 calc R . .
C9 C 0.5737(3) 0.1347(3) 1.0286(3) 0.0520(14) Uani 1 1 d . . .
H9 H 0.5437 0.1809 1.0289 0.062 Uiso 1 1 calc R . .
C10 C 0.5554(4) 0.0788(4) 1.0750(3) 0.0663(17) Uani 1 1 d . . .
H10 H 0.5140 0.0871 1.1082 0.080 Uiso 1 1 calc R . .
C11 C 0.5968(4) 0.0112(4) 1.0734(4) 0.083(2) Uani 1 1 d . . .
H11 H 0.5826 -0.0276 1.1046 0.099 Uiso 1 1 calc R . .
C12 C 0.6593(4) -0.0011(3) 1.0265(3) 0.0614(17) Uani 1 1 d . . .
H12 H 0.6883 -0.0478 1.0254 0.074 Uiso 1 1 calc R . .
O1 O 1.05499(18) 0.04324(15) 1.02062(13) 0.0263(6) Uani 1 1 d . . .
O2 O 0.90693(17) 0.07128(16) 1.08663(14) 0.0277(6) Uani 1 1 d . . .
O3 O 0.90701(17) 0.18081(16) 1.00121(14) 0.0297(7) Uani 1 1 d . . .
O4 O 0.97444(17) 0.10311(16) 0.90445(14) 0.0289(6) Uani 1 1 d . . .
C13 C 1.1125(2) 0.0924(2) 1.0428(2) 0.0273(9) Uani 1 1 d . . .
C14 C 1.1664(3) 0.1261(2) 0.9963(2) 0.0302(10) Uani 1 1 d . . .
C15 C 1.2289(3) 0.1742(3) 1.0204(2) 0.0358(10) Uani 1 1 d . . .
H15 H 1.2652 0.1970 0.9886 0.043 Uiso 1 1 calc R . .
C16 C 1.2396(3) 0.1895(3) 1.0902(2) 0.0380(11) Uani 1 1 d . A .
C17 C 1.1859(3) 0.1549(2) 1.1355(2) 0.0342(10) Uani 1 1 d . . .
H17 H 1.1930 0.1642 1.1832 0.041 Uiso 1 1 calc R . .
C18 C 1.1221(3) 0.1072(2) 1.1136(2) 0.0292(9) Uani 1 1 d . . .
C19 C 1.3090(3) 0.2429(3) 1.1151(3) 0.0525(14) Uani 1 1 d D . .
C20 C 1.3090(9) 0.2569(9) 1.1913(4) 0.065(4) Uani 0.515(10) 1 d PD A 1
H20A H 1.2529 0.2711 1.2053 0.098 Uiso 0.515(10) 1 calc PR A 1
H20B H 1.3479 0.2978 1.2027 0.098 Uiso 0.515(10) 1 calc PR A 1
H20C H 1.3262 0.2108 1.2155 0.098 Uiso 0.515(10) 1 calc PR A 1
C21 C 1.3897(6) 0.2199(9) 1.0817(8) 0.075(5) Uani 0.515(10) 1 d PD A 1
H21A H 1.3799 0.2129 1.0323 0.113 Uiso 0.515(10) 1 calc PR A 1
H21B H 1.4097 0.1725 1.1020 0.113 Uiso 0.515(10) 1 calc PR A 1
H21C H 1.4314 0.2595 1.0891 0.113 Uiso 0.515(10) 1 calc PR A 1
C22 C 1.2915(8) 0.3217(5) 1.0798(6) 0.066(4) Uani 0.515(10) 1 d PD A 1
H22A H 1.2909 0.3155 1.0298 0.099 Uiso 0.515(10) 1 calc PR A 1
H22B H 1.3351 0.3576 1.0933 0.099 Uiso 0.515(10) 1 calc PR A 1
H22C H 1.2374 0.3409 1.0942 0.099 Uiso 0.515(10) 1 calc PR A 1
C20A C 1.3680(7) 0.1929(6) 1.1622(7) 0.072(5) Uani 0.485(10) 1 d PD A 2
H20D H 1.3358 0.1706 1.1992 0.108 Uiso 0.485(10) 1 calc PR A 2
H20E H 1.4124 0.2245 1.1820 0.108 Uiso 0.485(10) 1 calc PR A 2
H20F H 1.3925 0.1526 1.1347 0.108 Uiso 0.485(10) 1 calc PR A 2
C21A C 1.3659(10) 0.2734(10) 1.0610(6) 0.082(5) Uani 0.485(10) 1 d PD A 2
H21D H 1.3825 0.2322 1.0306 0.122 Uiso 0.485(10) 1 calc PR A 2
H21E H 1.4155 0.2953 1.0832 0.122 Uiso 0.485(10) 1 calc PR A 2
H21F H 1.3368 0.3124 1.0342 0.122 Uiso 0.485(10) 1 calc PR A 2
C22A C 1.2770(8) 0.2993(7) 1.1673(7) 0.061(4) Uani 0.485(10) 1 d PD A 2
H22D H 1.2409 0.2732 1.1996 0.092 Uiso 0.485(10) 1 calc PR A 2
H22E H 1.2453 0.3390 1.1435 0.092 Uiso 0.485(10) 1 calc PR A 2
H22F H 1.3240 0.3219 1.1925 0.092 Uiso 0.485(10) 1 calc PR A 2
C23 C 1.0612(3) 0.0742(3) 1.1640(2) 0.0320(10) Uani 1 1 d . . .
H23A H 1.0390 0.0259 1.1458 0.038 Uiso 1 1 calc R . .
H23B H 1.0903 0.0637 1.2081 0.038 Uiso 1 1 calc R . .
C24 C 0.9183(3) 0.1262(2) 1.1356(2) 0.0281(9) Uani 1 1 d . . .
C25 C 0.9911(3) 0.1278(2) 1.1756(2) 0.0295(9) Uani 1 1 d . . .
C26 C 0.9994(3) 0.1836(3) 1.2256(2) 0.0357(11) Uani 1 1 d . . .
H26 H 1.0482 0.1835 1.2539 0.043 Uiso 1 1 calc R . .
C27 C 0.9410(3) 0.2391(3) 1.2367(2) 0.0356(11) Uani 1 1 d . . .
C28 C 0.8694(3) 0.2358(3) 1.1954(2) 0.0351(10) Uani 1 1 d . . .
H28 H 0.8277 0.2731 1.2014 0.042 Uiso 1 1 calc R . .
C29 C 0.8562(3) 0.1806(2) 1.1460(2) 0.0302(10) Uani 1 1 d . . .
C30 C 0.9512(3) 0.3020(3) 1.2903(2) 0.0428(12) Uani 1 1 d . . .
C31 C 0.8872(5) 0.2916(4) 1.3455(3) 0.082(2) Uani 1 1 d . . .
H31A H 0.8952 0.3303 1.3809 0.124 Uiso 1 1 calc R . .
H31B H 0.8938 0.2414 1.3661 0.124 Uiso 1 1 calc R . .
H31C H 0.8313 0.2962 1.3252 0.124 Uiso 1 1 calc R . .
C32 C 1.0379(4) 0.3025(4) 1.3231(3) 0.080(2) Uani 1 1 d . . .
H32A H 1.0427 0.3449 1.3553 0.119 Uiso 1 1 calc R . .
H32B H 1.0795 0.3080 1.2873 0.119 Uiso 1 1 calc R . .
H32C H 1.0473 0.2550 1.3478 0.119 Uiso 1 1 calc R . .
C33 C 0.9393(4) 0.3785(3) 1.2549(3) 0.0597(16) Uani 1 1 d . . .
H33A H 0.9488 0.4191 1.2883 0.090 Uiso 1 1 calc R . .
H33B H 0.8825 0.3821 1.2362 0.090 Uiso 1 1 calc R . .
H33C H 0.9789 0.3833 1.2176 0.090 Uiso 1 1 calc R . .
C34 C 0.7775(3) 0.1823(3) 1.1029(2) 0.0319(10) Uani 1 1 d . . .
H34A H 0.7311 0.1984 1.1322 0.038 Uiso 1 1 calc R . .
H34B H 0.7653 0.1304 1.0867 0.038 Uiso 1 1 calc R . .
C35 C 0.8373(3) 0.2236(2) 0.9893(2) 0.0303(10) Uani 1 1 d . . .
C36 C 0.7803(3) 0.2341(2) 1.0412(2) 0.0316(10) Uani 1 1 d . . .
C37 C 0.7193(3) 0.2899(3) 1.0326(2) 0.0356(10) Uani 1 1 d . . .
H37 H 0.6828 0.3001 1.0693 0.043 Uiso 1 1 calc R . .
C38 C 0.7104(3) 0.3310(3) 0.9719(2) 0.0391(11) Uani 1 1 d . . .
C39 C 0.7616(3) 0.3113(3) 0.9184(2) 0.0382(11) Uani 1 1 d . . .
H39 H 0.7538 0.3358 0.8754 0.046 Uiso 1 1 calc R . .
C40 C 0.8242(3) 0.2570(3) 0.9250(2) 0.0333(10) Uani 1 1 d . . .
C41 C 0.6477(3) 0.3968(3) 0.9679(3) 0.0525(14) Uani 1 1 d . . .
C42 C 0.6770(6) 0.4586(4) 1.0146(6) 0.146(5) Uani 1 1 d . . .
H42A H 0.6939 0.4370 1.0590 0.220 Uiso 1 1 calc R . .
H42B H 0.6319 0.4949 1.0211 0.220 Uiso 1 1 calc R . .
H42C H 0.7245 0.4843 0.9942 0.220 Uiso 1 1 calc R . .
C43 C 0.5618(4) 0.3701(5) 0.9929(4) 0.098(3) Uani 1 1 d . . .
H43A H 0.5429 0.3270 0.9651 0.146 Uiso 1 1 calc R . .
H43B H 0.5216 0.4114 0.9882 0.146 Uiso 1 1 calc R . .
H43C H 0.5665 0.3549 1.0412 0.146 Uiso 1 1 calc R . .
C44 C 0.6331(5) 0.4240(4) 0.8956(4) 0.089(3) Uani 1 1 d . . .
H44A H 0.6132 0.3819 0.8670 0.133 Uiso 1 1 calc R . .
H44B H 0.6852 0.4435 0.8774 0.133 Uiso 1 1 calc R . .
H44C H 0.5913 0.4642 0.8953 0.133 Uiso 1 1 calc R . .
C45 C 0.8715(3) 0.2306(3) 0.8632(2) 0.0365(11) Uani 1 1 d . . .
H45A H 0.8546 0.1779 0.8532 0.044 Uiso 1 1 calc R . .
H45B H 0.8535 0.2618 0.8235 0.044 Uiso 1 1 calc R . .
C46 C 1.0129(3) 0.1700(2) 0.8881(2) 0.0301(10) Uani 1 1 d . . .
C47 C 0.9647(3) 0.2329(3) 0.8678(2) 0.0348(10) Uani 1 1 d . . .
C48 C 1.0053(3) 0.2992(3) 0.8498(2) 0.0409(12) Uani 1 1 d . . .
H48 H 0.9728 0.3416 0.8363 0.049 Uiso 1 1 calc R . .
C49 C 1.0919(3) 0.3061(3) 0.8506(2) 0.0408(12) Uani 1 1 d . B .
C50 C 1.1367(3) 0.2431(3) 0.8712(2) 0.0367(11) Uani 1 1 d . . .
H50 H 1.1957 0.2458 0.8717 0.044 Uiso 1 1 calc R . .
C51 C 1.0991(3) 0.1760(2) 0.8914(2) 0.0304(10) Uani 1 1 d . . .
C52 C 1.1338(4) 0.3792(3) 0.8286(3) 0.0532(14) Uani 1 1 d . . .
C53 C 1.1013(8) 0.4457(5) 0.8706(7) 0.076(4) Uani 0.640(12) 1 d P B 1
H53A H 1.1287 0.4924 0.8560 0.115 Uiso 0.640(12) 1 calc PR B 1
H53B H 1.1134 0.4370 0.9194 0.115 Uiso 0.640(12) 1 calc PR B 1
H53C H 1.0411 0.4505 0.8632 0.115 Uiso 0.640(12) 1 calc PR B 1
C54 C 1.1107(8) 0.3959(6) 0.7514(5) 0.082(4) Uani 0.640(12) 1 d P B 1
H54A H 1.1376 0.4429 0.7372 0.123 Uiso 0.640(12) 1 calc PR B 1
H54B H 1.0503 0.4012 0.7462 0.123 Uiso 0.640(12) 1 calc PR B 1
H54C H 1.1298 0.3542 0.7227 0.123 Uiso 0.640(12) 1 calc PR B 1
C55 C 1.2284(7) 0.3773(6) 0.8336(9) 0.095(6) Uani 0.640(12) 1 d P B 1
H55A H 1.2508 0.4260 0.8186 0.142 Uiso 0.640(12) 1 calc PR B 1
H55B H 1.2494 0.3370 0.8041 0.142 Uiso 0.640(12) 1 calc PR B 1
H55C H 1.2459 0.3677 0.8812 0.142 Uiso 0.640(12) 1 calc PR B 1
C53A C 1.1902(12) 0.4035(10) 0.8903(11) 0.070(6) Uani 0.360(12) 1 d P B 2
H53D H 1.2286 0.3624 0.9022 0.104 Uiso 0.360(12) 1 calc PR B 2
H53E H 1.1556 0.4150 0.9298 0.104 Uiso 0.360(12) 1 calc PR B 2
H53F H 1.2220 0.4486 0.8778 0.104 Uiso 0.360(12) 1 calc PR B 2
C54A C 1.0757(12) 0.4406(9) 0.8102(12) 0.067(6) Uani 0.360(12) 1 d P B 2
H54D H 1.1072 0.4854 0.7967 0.100 Uiso 0.360(12) 1 calc PR B 2
H54E H 1.0416 0.4529 0.8498 0.100 Uiso 0.360(12) 1 calc PR B 2
H54F H 1.0396 0.4245 0.7719 0.100 Uiso 0.360(12) 1 calc PR B 2
C55A C 1.1890(15) 0.3609(10) 0.7677(11) 0.078(7) Uani 0.360(12) 1 d P B 2
H55D H 1.2273 0.3199 0.7803 0.117 Uiso 0.360(12) 1 calc PR B 2
H55E H 1.2208 0.4059 0.7552 0.117 Uiso 0.360(12) 1 calc PR B 2
H55F H 1.1541 0.3450 0.7285 0.117 Uiso 0.360(12) 1 calc PR B 2
C56 C 1.1529(3) 0.1129(2) 0.9196(2) 0.0314(10) Uani 1 1 d . . .
H56A H 1.2070 0.1123 0.8963 0.038 Uiso 1 1 calc R . .
H56B H 1.1253 0.0636 0.9118 0.038 Uiso 1 1 calc R . .
O5 O 0.5687(3) 0.0661(2) 0.5836(3) 0.0840(15) Uani 1 1 d . . .
C57 C 0.5249(4) 0.1159(3) 0.5606(3) 0.0524(14) Uani 1 1 d . . .
C58 C 0.5467(4) 0.1965(3) 0.5662(4) 0.0761(19) Uani 1 1 d . . .
H58A H 0.4975 0.2254 0.5793 0.114 Uiso 1 1 calc R . .
H58B H 0.5663 0.2146 0.5218 0.114 Uiso 1 1 calc R . .
H58C H 0.5907 0.2030 0.6011 0.114 Uiso 1 1 calc R . .
C59 C 0.4451(5) 0.0993(4) 0.5242(4) 0.085(2) Uani 1 1 d . . .
H59A H 0.4394 0.1322 0.4839 0.127 Uiso 1 1 calc R . .
H59B H 0.3988 0.1086 0.5551 0.127 Uiso 1 1 calc R . .
H59C H 0.4444 0.0464 0.5096 0.127 Uiso 1 1 calc R . .
O6 O 1.1122(7) 0.0325(5) 0.7485(5) 0.206(4) Uani 1 1 d . . .
C60 C 1.1318(6) 0.1106(5) 0.7215(4) 0.088(2) Uani 1 1 d . . .
C61 C 1.2001(5) 0.1296(5) 0.7154(4) 0.102(3) Uani 1 1 d . . .
H61A H 1.2250 0.1018 0.6775 0.153 Uiso 1 1 calc R . .
H61B H 1.2314 0.1193 0.7580 0.153 Uiso 1 1 calc R . .
H61C H 1.2016 0.1839 0.7056 0.153 Uiso 1 1 calc R . .
C62 C 1.0619(7) 0.1552(7) 0.7017(4) 0.160(6) Uani 1 1 d . . .
H62A H 1.0486 0.1902 0.7389 0.241 Uiso 1 1 calc R . .
H62B H 1.0141 0.1222 0.6924 0.241 Uiso 1 1 calc R . .
H62C H 1.0748 0.1840 0.6603 0.241 Uiso 1 1 calc R . .

loop_
_atom_site_aniso_label
_atom_site_aniso_U_11
_atom_site_aniso_U_22
_atom_site_aniso_U_33
_atom_site_aniso_U_23
_atom_site_aniso_U_13
_atom_site_aniso_U_12
Mo1 0.0280(2) 0.0272(2) 0.01955(19) 0.00000(15) -0.00166(13) 0.00308(16)
N1 0.036(2) 0.029(2) 0.0283(19) 0.0026(15) 0.0012(16) 0.0066(16)
N2 0.0239(19) 0.050(2) 0.029(2) -0.0035(17) -0.0047(15) 0.0032(17)
C1 0.038(3) 0.052(3) 0.030(3) -0.008(2) -0.013(2) 0.017(2)
C2 0.049(3) 0.045(3) 0.034(3) -0.003(2) -0.010(2) 0.010(2)
C3 0.088(5) 0.069(4) 0.032(3) -0.008(3) -0.010(3) 0.032(3)
C4 0.081(5) 0.121(6) 0.044(4) -0.036(4) -0.034(4) 0.052(4)
C5 0.050(4) 0.146(7) 0.078(5) -0.057(5) -0.034(4) 0.032(4)
C6 0.035(3) 0.113(6) 0.060(4) -0.036(4) -0.012(3) 0.012(3)
C7 0.024(2) 0.047(3) 0.033(2) -0.007(2) -0.0007(18) 0.003(2)
C8 0.037(3) 0.046(3) 0.041(3) 0.000(2) -0.005(2) 0.005(2)
C9 0.040(3) 0.062(4) 0.054(3) -0.006(3) 0.000(3) 0.013(3)
C10 0.055(4) 0.076(4) 0.068(4) 0.008(3) 0.029(3) 0.016(3)
C11 0.084(5) 0.075(5) 0.090(5) 0.033(4) 0.049(4) 0.024(4)
C12 0.063(4) 0.054(4) 0.068(4) 0.023(3) 0.025(3) 0.022(3)
O1 0.0430(17) 0.0211(14) 0.0148(14) 0.0008(11) 0.0032(12) 0.0037(13)
O2 0.0314(15) 0.0278(15) 0.0239(14) -0.0002(12) -0.0019(12) 0.0013(13)
O3 0.0327(17) 0.0320(16) 0.0244(15) 0.0002(12) -0.0009(12) 0.0053(13)
O4 0.0307(16) 0.0299(15) 0.0262(15) -0.0011(12) 0.0003(12) 0.0028(13)
C13 0.022(2) 0.036(2) 0.024(2) -0.0001(17) -0.0019(17) 0.0089(18)
C14 0.031(2) 0.031(2) 0.029(2) -0.0020(18) 0.0003(18) 0.0028(19)
C15 0.034(3) 0.035(3) 0.038(3) -0.003(2) 0.003(2) 0.000(2)
C16 0.031(3) 0.036(3) 0.047(3) -0.009(2) -0.002(2) 0.001(2)
C17 0.036(3) 0.033(2) 0.033(2) -0.0095(19) -0.005(2) 0.002(2)
C18 0.029(2) 0.030(2) 0.029(2) -0.0016(18) -0.0017(18) 0.0065(18)
C19 0.045(3) 0.053(3) 0.059(4) -0.024(3) 0.000(3) -0.009(3)
C20 0.069(9) 0.074(10) 0.052(7) -0.014(6) -0.014(6) -0.022(8)
C21 0.049(8) 0.087(11) 0.089(11) -0.037(9) 0.004(7) -0.030(8)
C22 0.077(9) 0.050(7) 0.069(8) -0.019(6) -0.001(6) -0.033(6)
C20A 0.041(7) 0.070(9) 0.105(12) -0.032(8) -0.004(7) -0.017(6)
C21A 0.071(11) 0.092(13) 0.082(11) -0.032(10) 0.005(8) -0.042(10)
C22A 0.055(8) 0.052(8) 0.077(10) -0.025(7) -0.017(7) -0.009(6)
C23 0.037(2) 0.035(2) 0.024(2) 0.0008(19) -0.0046(18) 0.001(2)
C24 0.036(2) 0.027(2) 0.021(2) 0.0023(17) 0.0038(18) 0.0021(18)
C25 0.036(2) 0.030(2) 0.023(2) 0.0019(17) -0.0012(18) 0.0011(19)
C26 0.043(3) 0.038(3) 0.026(2) -0.0022(19) -0.005(2) 0.003(2)
C27 0.046(3) 0.037(3) 0.024(2) -0.0036(19) 0.001(2) 0.002(2)
C28 0.042(3) 0.037(3) 0.026(2) -0.0043(19) 0.0034(19) 0.005(2)
C29 0.034(2) 0.033(2) 0.023(2) 0.0038(18) 0.0030(18) 0.0016(19)
C30 0.055(3) 0.044(3) 0.030(3) -0.013(2) -0.004(2) 0.004(2)
C31 0.124(6) 0.077(5) 0.047(4) -0.030(3) 0.034(4) -0.024(4)
C32 0.096(5) 0.072(4) 0.069(4) -0.035(4) -0.039(4) 0.020(4)
C33 0.079(4) 0.046(3) 0.053(3) -0.014(3) -0.006(3) 0.003(3)
C34 0.031(2) 0.038(3) 0.027(2) 0.0025(19) 0.0051(18) 0.0062(19)
C35 0.034(2) 0.029(2) 0.028(2) -0.0021(18) -0.0024(18) 0.0045(19)
C36 0.036(2) 0.032(2) 0.026(2) -0.0010(18) -0.0020(18) 0.0035(19)
C37 0.037(3) 0.040(3) 0.030(2) -0.006(2) 0.0020(19) 0.009(2)
C38 0.045(3) 0.034(3) 0.038(3) 0.000(2) -0.003(2) 0.012(2)
C39 0.044(3) 0.037(3) 0.033(3) 0.008(2) -0.002(2) 0.009(2)
C40 0.036(3) 0.036(2) 0.028(2) 0.0015(19) 0.0006(19) 0.003(2)
C41 0.054(3) 0.052(3) 0.051(3) 0.005(3) 0.000(3) 0.026(3)
C42 0.174(9) 0.064(5) 0.198(11) -0.059(6) -0.093(8) 0.077(6)
C43 0.077(5) 0.121(7) 0.095(6) 0.041(5) 0.024(4) 0.061(5)
C44 0.095(5) 0.097(5) 0.076(5) 0.038(4) 0.019(4) 0.064(4)
C45 0.043(3) 0.042(3) 0.024(2) 0.0062(19) -0.0017(19) 0.013(2)
C46 0.039(3) 0.030(2) 0.021(2) -0.0004(17) 0.0008(18) 0.0000(19)
C47 0.044(3) 0.037(3) 0.024(2) 0.0030(19) 0.0040(19) 0.012(2)
C48 0.056(3) 0.037(3) 0.031(2) 0.003(2) 0.011(2) 0.007(2)
C49 0.058(3) 0.028(2) 0.037(3) 0.006(2) 0.011(2) 0.004(2)
C50 0.041(3) 0.034(3) 0.036(3) 0.001(2) 0.010(2) -0.002(2)
C51 0.039(3) 0.032(2) 0.021(2) -0.0020(17) 0.0032(18) 0.0009(19)
C52 0.066(4) 0.034(3) 0.060(4) 0.009(2) 0.022(3) 0.001(3)
C53 0.093(9) 0.042(6) 0.095(10) 0.003(6) 0.026(7) -0.001(5)
C54 0.127(11) 0.058(6) 0.062(7) 0.026(5) 0.034(7) 0.009(7)
C55 0.078(8) 0.045(6) 0.164(17) 0.033(8) 0.037(9) -0.007(5)
C53A 0.070(13) 0.049(10) 0.090(15) 0.003(9) -0.005(11) -0.026(9)
C54A 0.077(12) 0.032(9) 0.091(16) 0.018(9) 0.012(11) -0.007(8)
C55A 0.101(18) 0.055(11) 0.080(14) 0.025(10) 0.049(13) -0.005(11)
C56 0.035(2) 0.033(2) 0.026(2) -0.0015(18) 0.0056(18) -0.0015(19)
O5 0.091(3) 0.058(3) 0.102(4) 0.007(3) -0.039(3) 0.009(2)
C57 0.065(4) 0.045(3) 0.046(3) -0.001(3) -0.004(3) 0.004(3)
C58 0.075(5) 0.054(4) 0.099(5) -0.002(4) -0.006(4) -0.006(3)
C59 0.089(5) 0.050(4) 0.114(6) 0.001(4) -0.040(5) 0.003(4)
O6 0.327(13) 0.116(6) 0.177(8) 0.022(6) 0.057(8) -0.005(7)
C60 0.115(7) 0.097(6) 0.053(4) -0.014(4) 0.027(4) -0.013(5)
C61 0.073(5) 0.138(8) 0.096(6) -0.011(5) 0.036(5) -0.039(5)
C62 0.181(10) 0.252(14) 0.048(5) -0.019(6) -0.015(5) 0.141(10)

loop_
_atom_type_symbol
_atom_type_description
_atom_type_scat_dispersion_real
_atom_type_scat_dispersion_imag
_atom_type_scat_source
C C 0.0033 0.0016 'International Tables Vol C Tables 4.2.6.8 and 6.1.1.4'
H H 0.0000 0.0000 'International Tables Vol C Tables 4.2.6.8 and 6.1.1.4'
N N 0.0061 0.0033 'International Tables Vol C Tables 4.2.6.8 and 6.1.1.4'
O O 0.0106 0.0060 'International Tables Vol C Tables 4.2.6.8 and 6.1.1.4'
Mo Mo -1.6832 0.6857 'International Tables Vol C Tables 4.2.6.8 and 6.1.1.4'

loop_
_geom_angle_atom_site_label_1
_geom_angle_atom_site_label_2
_geom_angle_atom_site_label_3
_geom_angle
_geom_angle_site_symmetry_1
_geom_angle_site_symmetry_3
_geom_angle_publ_flag
N1 Mo1 O2 103.27(14) . . ?
N1 Mo1 O4 98.76(14) . . ?
O2 Mo1 O4 153.88(12) . . ?
N1 Mo1 O3 93.10(14) . . ?
O2 Mo1 O3 82.08(11) . . ?
O4 Mo1 O3 82.88(12) . . ?
N1 Mo1 O1 91.31(14) . 3_757 ?
O2 Mo1 O1 96.31(11) . 3_757 ?
O4 Mo1 O1 97.06(11) . 3_757 ?
O3 Mo1 O1 175.55(12) . 3_757 ?
N1 Mo1 O1 159.79(13) . . ?
O2 Mo1 O1 81.87(10) . . ?
O4 Mo1 O1 82.28(10) . . ?
O3 Mo1 O1 107.02(11) . . ?
O1 Mo1 O1 68.60(12) 3_757 . ?
N2 N1 Mo1 175.7(3) . . ?
N1 N2 C1 121.3(4) . . ?
N1 N2 C7 116.2(3) . . ?
C1 N2 C7 121.6(4) . . ?
C6 C1 C2 119.8(5) . . ?
C6 C1 N2 119.3(5) . . ?
C2 C1 N2 120.8(4) . . ?
C1 C2 C3 119.7(5) . . ?
C4 C3 C2 120.1(6) . . ?
C5 C4 C3 119.9(5) . . ?
C4 C5 C6 120.8(6) . . ?
C1 C6 C5 119.7(6) . . ?
C12 C7 C8 122.4(4) . . ?
C12 C7 N2 119.9(4) . . ?
C8 C7 N2 117.7(4) . . ?
C9 C8 C7 118.4(5) . . ?
C10 C9 C8 120.0(5) . . ?
C11 C10 C9 120.2(5) . . ?
C10 C11 C12 120.7(6) . . ?
C7 C12 C11 118.2(5) . . ?
C13 O1 Mo1 122.5(2) . 3_757 ?
C13 O1 Mo1 126.1(2) . . ?
Mo1 O1 Mo1 111.40(12) 3_757 . ?
C24 O2 Mo1 132.2(2) . . ?
C35 O3 Mo1 128.3(3) . . ?
C46 O4 Mo1 130.5(2) . . ?
O1 C13 C14 120.1(4) . . ?
O1 C13 C18 120.1(4) . . ?
C14 C13 C18 119.8(4) . . ?
C15 C14 C13 119.6(4) . . ?
C15 C14 C56 120.9(4) . . ?
C13 C14 C56 119.4(4) . . ?
C14 C15 C16 121.6(4) . . ?
C17 C16 C15 117.8(4) . . ?
C17 C16 C19 121.9(4) . . ?
C15 C16 C19 120.3(4) . . ?
C16 C17 C18 122.5(4) . . ?
C17 C18 C13 118.7(4) . . ?
C17 C18 C23 121.1(4) . . ?
C13 C18 C23 120.1(4) . . ?
C20 C19 C21A 130.0(8) . . ?
C20 C19 C21 118.9(9) . . ?
C21A C19 C21 42.4(8) . . ?
C20 C19 C22A 39.3(6) . . ?
C21A C19 C22A 116.8(10) . . ?
C21 C19 C22A 140.0(8) . . ?
C20 C19 C16 113.5(6) . . ?
C21A C19 C16 116.5(6) . . ?
C21 C19 C16 108.8(6) . . ?
C22A C19 C16 111.2(6) . . ?
C20 C19 C22 106.4(8) . . ?
C21A C19 C22 59.1(9) . . ?
C21 C19 C22 101.4(9) . . ?
C22A C19 C22 69.7(8) . . ?
C16 C19 C22 106.4(5) . . ?
C20 C19 C20A 61.9(8) . . ?
C21A C19 C20A 103.9(10) . . ?
C21 C19 C20A 65.8(9) . . ?
C22A C19 C20A 100.7(8) . . ?
C16 C19 C20A 105.3(6) . . ?
C22 C19 C20A 148.2(7) . . ?
C25 C23 C18 110.6(4) . . ?
O2 C24 C25 120.2(4) . . ?
O2 C24 C29 120.0(4) . . ?
C25 C24 C29 119.8(4) . . ?
C26 C25 C24 118.3(4) . . ?
C26 C25 C23 119.6(4) . . ?
C24 C25 C23 122.0(4) . . ?
C27 C26 C25 123.9(4) . . ?
C26 C27 C28 116.1(4) . . ?
C26 C27 C30 124.0(4) . . ?
C28 C27 C30 120.0(4) . . ?
C29 C28 C27 122.9(4) . . ?
C28 C29 C24 119.0(4) . . ?
C28 C29 C34 119.3(4) . . ?
C24 C29 C34 121.7(4) . . ?
C31 C30 C32 109.3(5) . . ?
C31 C30 C33 110.4(5) . . ?
C32 C30 C33 106.9(5) . . ?
C31 C30 C27 109.2(4) . . ?
C32 C30 C27 112.0(4) . . ?
C33 C30 C27 109.0(4) . . ?
C29 C34 C36 114.8(4) . . ?
O3 C35 C36 120.1(4) . . ?
O3 C35 C40 119.6(4) . . ?
C36 C35 C40 120.3(4) . . ?
C35 C36 C37 118.6(4) . . ?
C35 C36 C34 121.7(4) . . ?
C37 C36 C34 119.4(4) . . ?
C38 C37 C36 122.0(4) . . ?
C39 C38 C37 117.0(4) . . ?
C39 C38 C41 123.3(4) . . ?
C37 C38 C41 119.6(4) . . ?
C38 C39 C40 122.8(4) . . ?
C39 C40 C35 118.0(4) . . ?
C39 C40 C45 120.8(4) . . ?
C35 C40 C45 121.0(4) . . ?
C42 C41 C44 112.3(7) . . ?
C42 C41 C38 108.9(5) . . ?
C44 C41 C38 112.3(5) . . ?
C42 C41 C43 107.8(7) . . ?
C44 C41 C43 105.5(5) . . ?
C38 C41 C43 109.9(5) . . ?
C47 C45 C40 117.5(4) . . ?
O4 C46 C51 120.4(4) . . ?
O4 C46 C47 119.8(4) . . ?
C51 C46 C47 119.8(4) . . ?
C48 C47 C46 118.6(4) . . ?
C48 C47 C45 118.8(4) . . ?
C46 C47 C45 122.6(4) . . ?
C47 C48 C49 122.9(4) . . ?
C50 C49 C48 116.5(4) . . ?
C50 C49 C52 122.3(5) . . ?
C48 C49 C52 121.2(4) . . ?
C49 C50 C51 122.8(4) . . ?
C46 C51 C50 119.3(4) . . ?
C46 C51 C56 121.7(4) . . ?
C50 C51 C56 119.0(4) . . ?
C54A C52 C49 114.4(8) . . ?
C54A C52 C55 131.3(8) . . ?
C49 C52 C55 114.2(5) . . ?
C54A C52 C55A 110.0(12) . . ?
C49 C52 C55A 107.8(8) . . ?
C55 C52 C55A 56.7(10) . . ?
C54A C52 C53 48.8(9) . . ?
C49 C52 C53 110.2(5) . . ?
C55 C52 C53 109.4(8) . . ?
C55A C52 C53 141.8(8) . . ?
C54A C52 C53A 110.0(12) . . ?
C49 C52 C53A 105.8(7) . . ?
C55 C52 C53A 52.3(9) . . ?
C55A C52 C53A 108.6(14) . . ?
C53 C52 C53A 64.7(9) . . ?
C54A C52 C54 59.4(10) . . ?
C49 C52 C54 109.4(6) . . ?
C55 C52 C54 106.4(8) . . ?
C55A C52 C54 55.1(10) . . ?
C53 C52 C54 106.9(7) . . ?
C53A C52 C54 144.4(9) . . ?
C51 C56 C14 108.3(3) . . ?
O5 C57 C58 122.9(6) . . ?
O5 C57 C59 121.8(5) . . ?
C58 C57 C59 115.4(5) . . ?
C61 C60 C62 123.9(10) . . ?
C61 C60 O6 120.4(10) . . ?
C62 C60 O6 115.6(9) . . ?

loop_
_geom_bond_atom_site_label_1
_geom_bond_atom_site_label_2
_geom_bond_distance
_geom_bond_site_symmetry_2
_geom_bond_publ_flag
Mo1 N1 1.750(4) . ?
Mo1 O2 1.928(3) . ?
Mo1 O4 1.948(3) . ?
Mo1 O3 1.964(3) . ?
Mo1 O1 2.075(3) 3_757 ?
Mo1 O1 2.285(3) . ?
N1 N2 1.321(5) . ?
N2 C1 1.422(6) . ?
N2 C7 1.450(5) . ?
C1 C6 1.376(7) . ?
C1 C2 1.386(7) . ?
C2 C3 1.386(7) . ?
C3 C4 1.385(9) . ?
C4 C5 1.356(10) . ?
C5 C6 1.392(8) . ?
C7 C12 1.357(7) . ?
C7 C8 1.385(6) . ?
C8 C9 1.382(7) . ?
C9 C10 1.377(8) . ?
C10 C11 1.369(8) . ?
C11 C12 1.387(8) . ?
O1 C13 1.336(5) . ?
O1 Mo1 2.075(3) 3_757 ?
O2 C24 1.372(5) . ?
O3 C35 1.369(5) . ?
O4 C46 1.377(5) . ?
C13 C14 1.401(6) . ?
C13 C18 1.409(6) . ?
C14 C15 1.391(6) . ?
C14 C56 1.524(6) . ?
C15 C16 1.395(6) . ?
C16 C17 1.389(7) . ?
C16 C19 1.535(7) . ?
C17 C18 1.390(6) . ?
C18 C23 1.518(6) . ?
C19 C20 1.506(7) . ?
C19 C21A 1.508(8) . ?
C19 C21 1.518(8) . ?
C19 C22A 1.522(8) . ?
C19 C22 1.578(8) . ?
C19 C20A 1.580(8) . ?
C23 C25 1.494(6) . ?
C24 C25 1.395(6) . ?
C24 C29 1.405(6) . ?
C25 C26 1.394(6) . ?
C26 C27 1.378(6) . ?
C27 C28 1.393(6) . ?
C27 C30 1.534(6) . ?
C28 C29 1.385(6) . ?
C29 C34 1.508(6) . ?
C30 C31 1.515(8) . ?
C30 C32 1.524(8) . ?
C30 C33 1.529(7) . ?
C34 C36 1.514(6) . ?
C35 C36 1.390(6) . ?
C35 C40 1.399(6) . ?
C36 C37 1.400(6) . ?
C37 C38 1.394(6) . ?
C38 C39 1.387(6) . ?
C38 C41 1.541(6) . ?
C39 C40 1.397(6) . ?
C40 C45 1.510(6) . ?
C41 C42 1.493(9) . ?
C41 C44 1.503(8) . ?
C41 C43 1.548(9) . ?
C45 C47 1.502(6) . ?
C46 C51 1.391(6) . ?
C46 C47 1.408(6) . ?
C47 C48 1.391(7) . ?
C48 C49 1.397(7) . ?
C49 C50 1.384(6) . ?
C49 C52 1.523(7) . ?
C50 C51 1.394(6) . ?
C51 C56 1.511(6) . ?
C52 C54A 1.474(17) . ?
C52 C55 1.525(13) . ?
C52 C55A 1.531(18) . ?
C52 C53 1.532(11) . ?
C52 C53A 1.555(19) . ?
C52 C54 1.571(12) . ?
O5 C57 1.208(6) . ?
C57 C58 1.472(8) . ?
C57 C59 1.485(8) . ?
O6 C60 1.514(11) . ?
C60 C61 1.156(10) . ?
C60 C62 1.423(11) . ?
